data_9011086
loop_
_publ_author_name
'Durovic, S.'

_publ_section_title
;
 The crystal structure of gamma-Hg3S2Cl2
 Sample: one-layer structure used for interatomic functions
;
_journal_name_full 'Acta Crystallographica, Section B'
_journal_page_first 1661
_journal_page_last 1670
_journal_paper_doi 10.1107/S0567740868004814
_journal_volume 24
_journal_year 1968
_chemical_formula_sum 'Cl Hg1.5 S'
_chemical_name_mineral Kenhsuite
_space_group_IT_number 35
_symmetry_space_group_name_Hall 'A -2 2'
_symmetry_space_group_name_H-M 'A 2 m m'
_cell_angle_alpha 90
_cell_angle_beta 90
_cell_angle_gamma 90
_cell_length_a 4.664
_cell_length_b 16.82
_cell_length_c 9.081
_cell_formula_units_Z 8
_cell_volume 712.391
_database_code_amcsd 0009347
_exptl_crystal_density_diffrn 6.870
_cod_original_formula_sum 'Hg1.5 S Cl'
_cod_database_code 9011086

loop_
_symmetry_equiv_pos_as_xyz
x,y,z
x,1/2+y,1/2+z
x,y,-z
x,1/2+y,1/2-z
x,-y,z
x,1/2-y,1/2+z
x,-y,-z
x,1/2-y,1/2-z

loop_
_atom_site_label
_atom_site_fract_x
_atom_site_fract_y
_atom_site_fract_z
_atom_site_occupancy
Hg1 0.50000 0.12500 0.25000 0.50000
Hg2 0.22180 0.15140 0.00000 1.00000
Hg3 0.18970 0.00000 0.27380 1.00000
S 0.24710 0.14230 0.25960 1.00000
Cl1a 0.47080 0.00000 0.00000 1.00000
Cl1b 0.47080 0.00000 0.50000 1.00000
Cl2a 0.01620 0.00000 0.00000 1.00000
Cl2b 0.01620 0.00000 0.50000 1.00000

loop_
_cod_related_entry_id
_cod_related_entry_database
_cod_related_entry_code
1 AMCSD 0009347
